data_7720837
loop_
_publ_author_name
'VandeVen, Warren'
'Mahato, Samyadeb'
'LeComte, Avery'
'MacNeil, Gregory A.'
'Zhou, Wen'
'Thomas, Fabrice'
'Walsby, Charles J.'
'Delgado-Jaime, Mario U'
'Storr, Tim'

_publ_section_title
;
 Electronic effects of <i>para</i>-phenolate substitution in an extended
 series of neutral and oxidized chromium salen nitrides.
;
_journal_issue 17
_journal_name_full 'Dalton transactions (Cambridge, England : 2003)'
_journal_page_first 6863
_journal_page_last 6875
_journal_paper_doi 10.1039/d5dt02506k
_journal_volume 55
_journal_year 2026
_chemical_formula_moiety 'C30 H40 Cr N3 O4, C2 H3 N'
_chemical_formula_sum 'C32 H43 Cr N4 O4'
_chemical_formula_weight 599.70
_space_group_crystal_system triclinic
_space_group_IT_number 2
_space_group_name_Hall '-P 1'
_space_group_name_H-M_alt 'P -1'
_atom_sites_solution_hydrogens geom
_audit_creation_date 2025-10-16
_audit_creation_method
;
Olex2 1.5
(compiled 2025.07.13 svn.rb7424aed for OlexSys, GUI svn.r7314)
;
_audit_update_record
;
2025-10-16 deposited with the CCDC.	2026-03-24 downloaded from the CCDC.
;
_cell_angle_alpha 87.716(4)
_cell_angle_beta 69.856(4)
_cell_angle_gamma 82.009(4)
_cell_formula_units_Z 2
_cell_length_a 11.1907(8)
_cell_length_b 11.4050(8)
_cell_length_c 13.4108(9)
_cell_measurement_reflns_used 9938
_cell_measurement_temperature 296(2)
_cell_measurement_theta_max 63.83
_cell_measurement_theta_min 3.91
_cell_volume 1591.3(2)
_computing_molecular_graphics 'Olex2 1.5 (Dolomanov et al., 2009)'
_computing_publication_material 'Olex2 1.5 (Dolomanov et al., 2009)'
_computing_structure_refinement 'SHELXL 2018/3 (Sheldrick, 2015)'
_computing_structure_solution 'SHELXT 2018/2 (Sheldrick, 2018)'
_diffrn_ambient_temperature 296.15
_diffrn_measured_fraction_theta_full 0.964
_diffrn_measured_fraction_theta_max 0.964
_diffrn_measurement_device_type 'Bruker PHOTON-II'
_diffrn_measurement_method '\f and \w scans'
_diffrn_radiation_type CuK\a
_diffrn_radiation_wavelength 1.54178
_diffrn_reflns_av_R_equivalents 0.0617
_diffrn_reflns_av_unetI/netI 0.0351
_diffrn_reflns_Laue_measured_fraction_full 0.964
_diffrn_reflns_Laue_measured_fraction_max 0.964
_diffrn_reflns_limit_h_max 13
_diffrn_reflns_limit_h_min -12
_diffrn_reflns_limit_k_max 13
_diffrn_reflns_limit_k_min -13
_diffrn_reflns_limit_l_max 15
_diffrn_reflns_limit_l_min -15
_diffrn_reflns_number 41724
_diffrn_reflns_point_group_measured_fraction_full 0.964
_diffrn_reflns_point_group_measured_fraction_max 0.964
_diffrn_reflns_theta_full 64.605
_diffrn_reflns_theta_max 64.605
_diffrn_reflns_theta_min 4.246
_exptl_absorpt_coefficient_mu 3.282
_exptl_absorpt_correction_T_max 0.7526
_exptl_absorpt_correction_T_min 0.3372
_exptl_absorpt_correction_type multi-scan
_exptl_absorpt_process_details '(Sheldrich , 1996)'
_exptl_crystal_colour yellow
_exptl_crystal_colour_primary yellow
_exptl_crystal_density_diffrn 1.252
_exptl_crystal_description black
_exptl_crystal_F_000 638
_exptl_crystal_size_max 0.943
_exptl_crystal_size_mid 0.208
_exptl_crystal_size_min 0.042
_refine_diff_density_max 0.520
_refine_diff_density_min -0.508
_refine_diff_density_rms 0.083
_refine_ls_extinction_method none
_refine_ls_goodness_of_fit_ref 1.154
_refine_ls_hydrogen_treatment constr
_refine_ls_matrix_type full
_refine_ls_number_parameters 416
_refine_ls_number_reflns 5177
_refine_ls_number_restraints 72
_refine_ls_restrained_S_all 1.147
_refine_ls_R_factor_all 0.0747
_refine_ls_R_factor_gt 0.0725
_refine_ls_shift/su_max 0.000
_refine_ls_shift/su_mean 0.000
_refine_ls_structure_factor_coef Fsqd
_refine_ls_weighting_details 'w=1/[\s^2^(Fo^2^)+(0.0788P)^2^+3.8594P] where P=(Fo^2^+2Fc^2^)/3'
_refine_ls_weighting_scheme calc
_refine_ls_wR_factor_gt 0.2109
_refine_ls_wR_factor_ref 0.2120
_reflns_Friedel_coverage 0.000
_reflns_number_gt 4863
_reflns_number_total 5177
_reflns_threshold_expression 'I > 2\s(I)'
_cod_data_source_file d5dt02506k2.cif
_cod_data_source_block cu_wv3140x_0m_b
_cod_depositor_comments
;
The following automatic conversions were performed:

data item '_exptl_absorpt_correction_type' value 'Multi-scan' was
changed to 'multi-scan' in accordance with the
/home/data/users/saulius/crontab/automatic-downloads/rss-feeds/RSC/lib/dictionaries/cif_core.dic
dictionary named 'cif_core.dic' version 2.4.2 last updated on
2011-04-26.

Automatic conversion script
Id: cif_fix_values 8170 2020-07-09 18:12:32Z antanas 

 Adding full bibliography for 7720837--7720840.cif.
;
_cod_database_code 7720837
_shelx_shelxl_version_number 2018/3
_shelx_space_group_comment
;
The symmetry employed for this shelxl refinement is uniquely defined
by the following loop, which should always be used as a source of
symmetry information in preference to the above space-group names.
They are only intended as comments.
;
_olex2_refinement_description
;
1. Fixed Uiso
 At 1.2 times of:
  All C(H) groups, All C(H,H) groups, All C(H,H,H,H) groups
 At 1.5 times of:
  All C(H,H,H) groups
2. Uiso/Uaniso restraints and constraints
C25 \\sim C27 \\sim C30 \\sim C28 \\sim C31 \\sim C32 \\sim C33 \\sim C4:
within 2A with sigma of 0.01 and sigma for terminal atoms of 0.02 within 2A
3. Rigid body (RIGU) restrains
 C25, C27, C30, C28, C31, C32, C33, C4, C35, C36, N7
 with sigma for 1-2 distances of 0.01 and sigma for 1-3 distances of 0.01
4. Others
 Sof(H26C)=Sof(H26D)=Sof(H29C)=Sof(H29D)=Sof(C25)=Sof(H25)=Sof(C30)=Sof(H30)=
 Sof(C27)=Sof(H27A)=Sof(H27B)=Sof(C31)=Sof(H31A)=Sof(H31B)=1-FVAR(1)
 Sof(H26A)=Sof(H26B)=Sof(H29A)=Sof(H29B)=Sof(C32)=Sof(H32)=Sof(C33)=Sof(H33)=
 Sof(C28)=Sof(H28A)=Sof(H28B)=Sof(C34)=Sof(H34A)=Sof(H34B)=FVAR(1)
5.a Ternary CH refined with riding coordinates:
 C25(H25), C30(H30), C32(H32), C33(H33)
5.b Secondary CH2 refined with riding coordinates:
 C26(H26C,H26D), C26(H26A,H26B), C29(H29C,H29D), C29(H29A,H29B), C27(H27A,
 H27B), C31(H31A,H31B), C28(H28A,H28B), C34(H34A,H34B)
5.c Aromatic/amide H refined with riding coordinates:
 C1(H1), C5(H5), C7(H7), C13(H13), C15(H15), C17(H17)
5.d Idealised Me refined as rotating group:
 C8(H8A,H8B,H8C), C10(H10A,H10B,H10C), C11(H11A,H11B,H11C), C12(H12A,H12B,
 H12C), C20(H20A,H20B,H20C), C22(H22A,H22B,H22C), C23(H23A,H23B,H23C), C24(H24A,
 H24B,H24C), C36(H36A,H36B,H36C)
;
_olex2_submission_special_instructions 'No special instructions were received'

loop_
_space_group_symop_operation_xyz
'x, y, z'
'-x, -y, -z'

loop_
_atom_site_label
_atom_site_type_symbol
_atom_site_fract_x
_atom_site_fract_y
_atom_site_fract_z
_atom_site_U_iso_or_equiv
_atom_site_adp_type
_atom_site_occupancy
_atom_site_site_symmetry_order
_atom_site_calc_flag
_atom_site_refinement_flags_posn
_atom_site_refinement_flags_adp
_atom_site_refinement_flags_occupancy
_atom_site_disorder_assembly
_atom_site_disorder_group
Cr1 Cr 0.18365(7) 0.28507(6) 0.56800(5) 0.0385(3) Uani 1 1 d . . . . .
O1 O 0.0284(3) 0.2443(3) 0.6703(2) 0.0496(8) Uani 1 1 d . . . . .
O2 O 0.2788(3) 0.1853(3) 0.6399(2) 0.0488(8) Uani 1 1 d . . . . .
O3 O -0.4722(4) 0.4187(4) 0.7175(3) 0.0753(12) Uani 1 1 d . . . . .
O4 O 0.7960(4) 0.0349(4) 0.5405(3) 0.0645(10) Uani 1 1 d . . . . .
N1 N 0.3305(4) 0.2465(4) 0.4317(3) 0.0526(11) Uani 1 1 d . . . . .
N2 N 0.0912(4) 0.3075(4) 0.4625(3) 0.0500(10) Uani 1 1 d . . . . .
N3 N 0.1926(5) 0.4147(4) 0.5913(3) 0.0579(12) Uani 1 1 d . . . . .
C1 C -0.0313(5) 0.3277(5) 0.4861(4) 0.0491(12) Uani 1 1 d . . . . .
H1 H -0.062499 0.343558 0.430317 0.059 Uiso 1 1 calc R U . . .
C2 C -0.1240(5) 0.3279(4) 0.5914(4) 0.0443(11) Uani 1 1 d . . . . .
C3 C -0.0911(4) 0.2848(4) 0.6795(4) 0.0422(10) Uani 1 1 d . . . . .
C4 C -0.1913(5) 0.2833(4) 0.7792(4) 0.0480(11) Uani 1 1 d . . . . .
C5 C -0.3137(5) 0.3291(5) 0.7848(4) 0.0563(13) Uani 1 1 d . . . . .
H5 H -0.379010 0.330802 0.850507 0.068 Uiso 1 1 calc R U . . .
C6 C -0.3456(5) 0.3732(5) 0.6969(4) 0.0524(12) Uani 1 1 d . . . . .
C7 C -0.2520(5) 0.3712(4) 0.6003(4) 0.0490(12) Uani 1 1 d . . . . .
H7 H -0.271680 0.397949 0.540595 0.059 Uiso 1 1 calc R U . . .
C8 C -0.5076(6) 0.4527(7) 0.6273(6) 0.081(2) Uani 1 1 d . . . . .
H8A H -0.485539 0.386555 0.579321 0.122 Uiso 1 1 calc R U . . .
H8B H -0.462759 0.516815 0.592160 0.122 Uiso 1 1 calc R U . . .
H8C H -0.598515 0.477573 0.649664 0.122 Uiso 1 1 calc R U . . .
C9 C -0.1620(5) 0.2310(6) 0.8770(4) 0.0607(14) Uani 1 1 d . . . . .
C10 C -0.2824(6) 0.2429(7) 0.9769(5) 0.082(2) Uani 1 1 d . . . . .
H10A H -0.258990 0.218236 1.037703 0.122 Uiso 1 1 calc R U . . .
H10B H -0.342060 0.193910 0.969432 0.122 Uiso 1 1 calc R U . . .
H10C H -0.321599 0.323953 0.986037 0.122 Uiso 1 1 calc R U . . .
C11 C -0.0633(6) 0.2964(8) 0.8986(5) 0.085(2) Uani 1 1 d . . . . .
H11A H -0.094333 0.379526 0.906837 0.128 Uiso 1 1 calc R U . . .
H11B H 0.016246 0.284128 0.840024 0.128 Uiso 1 1 calc R U . . .
H11C H -0.049815 0.266785 0.962385 0.128 Uiso 1 1 calc R U . . .
C12 C -0.1114(8) 0.0989(6) 0.8572(6) 0.092(2) Uani 1 1 d . . . . .
H12A H -0.085132 0.067563 0.915053 0.138 Uiso 1 1 calc R U . . .
H12B H -0.039235 0.089027 0.792214 0.138 Uiso 1 1 calc R U . . .
H12C H -0.177996 0.057491 0.851900 0.138 Uiso 1 1 calc R U . . .
C13 C 0.4443(5) 0.1968(5) 0.4234(4) 0.0503(12) Uani 1 1 d . . . . .
H13 H 0.503335 0.184564 0.354969 0.060 Uiso 1 1 calc R U . . .
C14 C 0.4888(5) 0.1586(4) 0.5085(4) 0.0424(10) Uani 1 1 d . . . . .
C15 C 0.6210(5) 0.1198(4) 0.4816(4) 0.0482(11) Uani 1 1 d . . . . .
H15 H 0.674947 0.122951 0.411343 0.058 Uiso 1 1 calc R U . . .
C16 C 0.6706(5) 0.0777(4) 0.5573(4) 0.0506(12) Uani 1 1 d . . . . .
C17 C 0.5856(5) 0.0764(4) 0.6644(4) 0.0498(12) Uani 1 1 d . . . . .
H17 H 0.620028 0.050117 0.716599 0.060 Uiso 1 1 calc R U . . .
C18 C 0.4564(5) 0.1115(4) 0.6949(4) 0.0440(11) Uani 1 1 d . . . . .
C19 C 0.4032(4) 0.1544(4) 0.6154(4) 0.0423(10) Uani 1 1 d . . . . .
C20 C 0.8793(5) 0.0365(6) 0.4338(5) 0.0660(15) Uani 1 1 d . . . . .
H20A H 0.840753 0.005625 0.388420 0.099 Uiso 1 1 calc R U . . .
H20B H 0.959466 -0.011490 0.426756 0.099 Uiso 1 1 calc R U . . .
H20C H 0.894341 0.116352 0.413921 0.099 Uiso 1 1 calc R U . . .
C21 C 0.3680(5) 0.1087(5) 0.8117(4) 0.0536(12) Uani 1 1 d . . . . .
C22 C 0.4438(7) 0.0628(6) 0.8858(5) 0.0709(17) Uani 1 1 d . . . . .
H22A H 0.488197 -0.015000 0.863176 0.106 Uiso 1 1 calc R U . . .
H22B H 0.385343 0.059671 0.957371 0.106 Uiso 1 1 calc R U . . .
H22C H 0.504930 0.115354 0.882847 0.106 Uiso 1 1 calc R U . . .
C23 C 0.2688(6) 0.0252(6) 0.8229(5) 0.0689(16) Uani 1 1 d . . . . .
H23A H 0.220075 0.051093 0.777647 0.103 Uiso 1 1 calc R U . . .
H23B H 0.212129 0.025557 0.895335 0.103 Uiso 1 1 calc R U . . .
H23C H 0.311865 -0.053564 0.802701 0.103 Uiso 1 1 calc R U . . .
C24 C 0.3018(6) 0.2332(5) 0.8495(5) 0.0646(15) Uani 1 1 d . . . . .
H24A H 0.365315 0.283243 0.846264 0.097 Uiso 1 1 calc R U . . .
H24B H 0.244182 0.230167 0.921368 0.097 Uiso 1 1 calc R U . . .
H24C H 0.254391 0.264589 0.804650 0.097 Uiso 1 1 calc R U . . .
C26 C 0.3994(6) 0.2739(7) 0.2299(4) 0.0705(18) Uani 1 1 d . . . . .
H26C H 0.476000 0.216708 0.216209 0.085 Uiso 0.540(10) 1 calc R U P A 2
H26D H 0.420810 0.352017 0.236881 0.085 Uiso 0.540(10) 1 calc R U P A 2
H26A H 0.485128 0.287628 0.224080 0.085 Uiso 0.460(10) 1 calc R U P A 1
H26B H 0.400595 0.190568 0.217210 0.085 Uiso 0.460(10) 1 calc R U P A 1
C29 C 0.1222(6) 0.3392(6) 0.2663(4) 0.0664(16) Uani 1 1 d . . . . .
H29C H 0.048626 0.400271 0.281173 0.080 Uiso 0.540(10) 1 calc R U P A 2
H29D H 0.092864 0.263549 0.263888 0.080 Uiso 0.540(10) 1 calc R U P A 2
H29A H 0.041182 0.314063 0.270692 0.080 Uiso 0.460(10) 1 calc R U P A 1
H29B H 0.109631 0.424224 0.277185 0.080 Uiso 0.460(10) 1 calc R U P A 1
C25 C 0.2904(10) 0.2412(11) 0.3321(7) 0.049(2) Uani 0.540(10) 1 d . U P A 2
H25 H 0.265187 0.163975 0.324735 0.058 Uiso 0.540(10) 1 calc R U P A 2
C30 C 0.1788(10) 0.3381(11) 0.3540(7) 0.044(2) Uani 0.540(10) 1 d . U P A 2
H30 H 0.207821 0.414605 0.357134 0.052 Uiso 0.540(10) 1 calc R U P A 2
C27 C 0.3415(15) 0.2713(18) 0.1378(10) 0.079(4) Uani 0.540(10) 1 d . U P A 2
H27A H 0.405388 0.288122 0.070602 0.094 Uiso 0.540(10) 1 calc R U P A 2
H27B H 0.319447 0.192970 0.132918 0.094 Uiso 0.540(10) 1 calc R U P A 2
C31 C 0.222(2) 0.3625(17) 0.1587(14) 0.076(4) Uani 0.540(10) 1 d . U P A 2
H31A H 0.185897 0.357823 0.102952 0.091 Uiso 0.540(10) 1 calc R U P A 2
H31B H 0.244774 0.441551 0.158443 0.091 Uiso 0.540(10) 1 calc R U P A 2
C32 C 0.1771(12) 0.2719(14) 0.3505(9) 0.047(2) Uani 0.460(10) 1 d . U P A 1
H32 H 0.188338 0.185881 0.340391 0.057 Uiso 0.460(10) 1 calc R U P A 1
C33 C 0.2997(10) 0.3135(11) 0.3432(8) 0.040(2) Uani 0.460(10) 1 d . U P A 1
H33 H 0.289322 0.399287 0.353913 0.048 Uiso 0.460(10) 1 calc R U P A 1
C28 C 0.229(3) 0.303(2) 0.1572(17) 0.080(5) Uani 0.460(10) 1 d . U P A 1
H28A H 0.245472 0.217055 0.151047 0.096 Uiso 0.460(10) 1 calc R U P A 1
H28B H 0.199150 0.332914 0.099843 0.096 Uiso 0.460(10) 1 calc R U P A 1
C34 C 0.3514(14) 0.352(2) 0.1486(10) 0.069(4) Uani 0.460(10) 1 d . . P A 1
H34A H 0.333951 0.435383 0.168740 0.083 Uiso 0.460(10) 1 calc R U P A 1
H34B H 0.413616 0.342897 0.077231 0.083 Uiso 0.460(10) 1 calc R U P A 1
N7 N 0.7845(13) 0.2717(9) 0.2497(9) 0.175(5) Uani 1 1 d . . . . .
C35 C 0.8105(9) 0.3543(8) 0.2116(7) 0.097(2) Uani 1 1 d . . . . .
C36 C 0.8456(11) 0.4649(8) 0.1633(7) 0.124(3) Uani 1 1 d . . . . .
H36A H 0.796313 0.490028 0.118286 0.186 Uiso 1 1 calc R U . . .
H36B H 0.935373 0.455035 0.121673 0.186 Uiso 1 1 calc R U . . .
H36C H 0.828423 0.523549 0.217600 0.186 Uiso 1 1 calc R U . . .

loop_
_atom_site_aniso_label
_atom_site_aniso_U_11
_atom_site_aniso_U_22
_atom_site_aniso_U_33
_atom_site_aniso_U_23
_atom_site_aniso_U_13
_atom_site_aniso_U_12
Cr1 0.0461(5) 0.0374(4) 0.0306(4) 0.0034(3) -0.0120(3) -0.0049(3)
O1 0.0493(19) 0.056(2) 0.0383(17) 0.0116(15) -0.0098(14) -0.0049(15)
O2 0.0497(19) 0.055(2) 0.0386(17) 0.0094(15) -0.0146(15) -0.0021(15)
O3 0.046(2) 0.098(3) 0.072(3) 0.014(2) -0.0135(19) -0.001(2)
O4 0.052(2) 0.080(3) 0.062(2) 0.001(2) -0.0250(18) 0.0018(19)
N1 0.051(2) 0.071(3) 0.033(2) 0.0138(19) -0.0129(18) -0.003(2)
N2 0.051(2) 0.063(3) 0.033(2) 0.0045(18) -0.0122(18) -0.006(2)
N3 0.091(3) 0.040(2) 0.045(2) 0.0009(18) -0.025(2) -0.011(2)
C1 0.051(3) 0.058(3) 0.040(3) 0.007(2) -0.018(2) -0.009(2)
C2 0.048(3) 0.038(2) 0.046(3) 0.006(2) -0.015(2) -0.010(2)
C3 0.045(3) 0.035(2) 0.043(3) 0.0064(19) -0.010(2) -0.0116(19)
C4 0.050(3) 0.045(3) 0.047(3) 0.006(2) -0.012(2) -0.012(2)
C5 0.049(3) 0.063(3) 0.049(3) 0.008(2) -0.005(2) -0.014(2)
C6 0.044(3) 0.053(3) 0.059(3) 0.006(2) -0.014(2) -0.010(2)
C7 0.050(3) 0.046(3) 0.052(3) 0.006(2) -0.017(2) -0.012(2)
C8 0.051(3) 0.108(5) 0.086(5) 0.011(4) -0.029(3) -0.005(3)
C9 0.058(3) 0.077(4) 0.042(3) 0.013(3) -0.009(2) -0.014(3)
C10 0.067(4) 0.121(6) 0.047(3) 0.024(4) -0.007(3) -0.018(4)
C11 0.071(4) 0.137(7) 0.049(3) 0.005(4) -0.019(3) -0.022(4)
C12 0.105(5) 0.079(5) 0.069(4) 0.033(4) -0.009(4) 0.004(4)
C13 0.051(3) 0.057(3) 0.037(3) 0.002(2) -0.010(2) -0.001(2)
C14 0.049(3) 0.038(2) 0.040(2) 0.0019(19) -0.017(2) -0.004(2)
C15 0.054(3) 0.045(3) 0.044(3) -0.001(2) -0.014(2) -0.004(2)
C16 0.051(3) 0.046(3) 0.058(3) -0.002(2) -0.025(2) 0.000(2)
C17 0.062(3) 0.044(3) 0.047(3) 0.001(2) -0.026(2) -0.001(2)
C18 0.059(3) 0.036(2) 0.040(2) 0.0020(19) -0.021(2) -0.005(2)
C19 0.047(3) 0.039(2) 0.043(3) 0.0013(19) -0.018(2) -0.006(2)
C20 0.052(3) 0.074(4) 0.069(4) -0.004(3) -0.020(3) -0.001(3)
C21 0.067(3) 0.057(3) 0.040(3) 0.005(2) -0.022(2) -0.009(3)
C22 0.093(4) 0.074(4) 0.052(3) 0.004(3) -0.037(3) 0.000(3)
C23 0.088(4) 0.075(4) 0.046(3) 0.022(3) -0.023(3) -0.027(3)
C24 0.075(4) 0.066(4) 0.050(3) -0.002(3) -0.019(3) -0.001(3)
C26 0.056(3) 0.112(5) 0.034(3) 0.008(3) -0.010(2) 0.005(3)
C29 0.060(3) 0.098(5) 0.037(3) 0.000(3) -0.016(2) 0.001(3)
C25 0.054(4) 0.052(5) 0.038(4) 0.003(4) -0.015(3) -0.005(5)
C30 0.054(4) 0.040(5) 0.032(4) 0.002(4) -0.009(3) -0.006(5)
C27 0.079(6) 0.116(10) 0.033(5) 0.003(7) -0.021(4) 0.021(8)
C31 0.079(6) 0.106(11) 0.030(4) 0.004(8) -0.017(4) 0.022(9)
C32 0.052(4) 0.049(5) 0.034(4) 0.001(5) -0.009(4) -0.003(5)
C33 0.053(4) 0.040(5) 0.027(4) 0.004(4) -0.016(3) -0.004(5)
C28 0.078(6) 0.118(12) 0.032(5) 0.001(9) -0.016(5) 0.018(10)
C34 0.065(9) 0.104(13) 0.028(6) 0.004(8) -0.008(5) -0.004(9)
N7 0.256(13) 0.113(7) 0.172(10) 0.042(7) -0.076(9) -0.083(8)
C35 0.125(7) 0.081(5) 0.090(5) 0.007(4) -0.039(5) -0.027(5)
C36 0.190(10) 0.086(6) 0.083(6) 0.004(4) -0.027(6) -0.027(6)

loop_
_atom_type_symbol
_atom_type_description
_atom_type_scat_dispersion_real
_atom_type_scat_dispersion_imag
_atom_type_scat_source
C C 0.0181 0.0091 'International Tables Vol C Tables 4.2.6.8 and 6.1.1.4'
H H 0.0000 0.0000 'International Tables Vol C Tables 4.2.6.8 and 6.1.1.4'
Cr Cr -0.1635 2.4439 'International Tables Vol C Tables 4.2.6.8 and 6.1.1.4'
N N 0.0311 0.0180 'International Tables Vol C Tables 4.2.6.8 and 6.1.1.4'
O O 0.0492 0.0322 'International Tables Vol C Tables 4.2.6.8 and 6.1.1.4'

loop_
_geom_angle_atom_site_label_1
_geom_angle_atom_site_label_2
_geom_angle_atom_site_label_3
_geom_angle
_geom_angle_site_symmetry_1
_geom_angle_site_symmetry_3
_geom_angle_publ_flag
O1 Cr1 N1 148.76(18) . . ?
O1 Cr1 N2 87.91(15) . . ?
O2 Cr1 O1 89.12(14) . . ?
O2 Cr1 N1 88.47(15) . . ?
O2 Cr1 N2 150.62(17) . . ?
N1 Cr1 N2 79.26(16) . . ?
N3 Cr1 O1 106.9(2) . . ?
N3 Cr1 O2 107.4(2) . . ?
N3 Cr1 N1 103.5(2) . . ?
N3 Cr1 N2 101.5(2) . . ?
C3 O1 Cr1 128.6(3) . . ?
C19 O2 Cr1 130.7(3) . . ?
C6 O3 C8 115.9(5) . . ?
C16 O4 C20 115.4(4) . . ?
C13 N1 Cr1 125.9(3) . . ?
C13 N1 C25 116.8(5) . . ?
C13 N1 C33 123.3(5) . . ?
C25 N1 Cr1 114.6(4) . . ?
C33 N1 Cr1 108.9(5) . . ?
C1 N2 Cr1 125.3(3) . . ?
C1 N2 C30 120.2(5) . . ?
C1 N2 C32 120.3(6) . . ?
C30 N2 Cr1 111.8(5) . . ?
C32 N2 Cr1 113.1(5) . . ?
N2 C1 H1 117.3 . . ?
N2 C1 C2 125.4(4) . . ?
C2 C1 H1 117.3 . . ?
C3 C2 C1 122.6(4) . . ?
C3 C2 C7 122.0(4) . . ?
C7 C2 C1 115.4(4) . . ?
O1 C3 C2 121.5(4) . . ?
O1 C3 C4 120.4(4) . . ?
C2 C3 C4 118.0(4) . . ?
C3 C4 C9 120.3(4) . . ?
C5 C4 C3 118.0(5) . . ?
C5 C4 C9 121.7(5) . . ?
C4 C5 H5 118.2 . . ?
C4 C5 C6 123.6(5) . . ?
C6 C5 H5 118.2 . . ?
O3 C6 C5 115.8(5) . . ?
C7 C6 O3 125.1(5) . . ?
C7 C6 C5 119.2(5) . . ?
C2 C7 H7 120.4 . . ?
C6 C7 C2 119.1(5) . . ?
C6 C7 H7 120.4 . . ?
O3 C8 H8A 109.5 . . ?
O3 C8 H8B 109.5 . . ?
O3 C8 H8C 109.5 . . ?
H8A C8 H8B 109.5 . . ?
H8A C8 H8C 109.5 . . ?
H8B C8 H8C 109.5 . . ?
C10 C9 C4 111.7(5) . . ?
C10 C9 C12 108.1(5) . . ?
C11 C9 C4 110.0(5) . . ?
C11 C9 C10 107.5(5) . . ?
C11 C9 C12 110.5(6) . . ?
C12 C9 C4 109.2(5) . . ?
C9 C10 H10A 109.5 . . ?
C9 C10 H10B 109.5 . . ?
C9 C10 H10C 109.5 . . ?
H10A C10 H10B 109.5 . . ?
H10A C10 H10C 109.5 . . ?
H10B C10 H10C 109.5 . . ?
C9 C11 H11A 109.5 . . ?
C9 C11 H11B 109.5 . . ?
C9 C11 H11C 109.5 . . ?
H11A C11 H11B 109.5 . . ?
H11A C11 H11C 109.5 . . ?
H11B C11 H11C 109.5 . . ?
C9 C12 H12A 109.5 . . ?
C9 C12 H12B 109.5 . . ?
C9 C12 H12C 109.5 . . ?
H12A C12 H12B 109.5 . . ?
H12A C12 H12C 109.5 . . ?
H12B C12 H12C 109.5 . . ?
N1 C13 H13 116.7 . . ?
N1 C13 C14 126.6(4) . . ?
C14 C13 H13 116.7 . . ?
C13 C14 C19 122.0(4) . . ?
C15 C14 C13 116.8(4) . . ?
C15 C14 C19 121.2(4) . . ?
C14 C15 H15 119.7 . . ?
C16 C15 C14 120.6(5) . . ?
C16 C15 H15 119.7 . . ?
O4 C16 C17 116.0(4) . . ?
C15 C16 O4 125.8(5) . . ?
C15 C16 C17 118.2(5) . . ?
C16 C17 H17 118.1 . . ?
C18 C17 C16 123.7(5) . . ?
C18 C17 H17 118.1 . . ?
C17 C18 C19 118.4(4) . . ?
C17 C18 C21 122.0(4) . . ?
C19 C18 C21 119.6(4) . . ?
O2 C19 C14 121.3(4) . . ?
O2 C19 C18 120.8(4) . . ?
C14 C19 C18 117.9(4) . . ?
O4 C20 H20A 109.5 . . ?
O4 C20 H20B 109.5 . . ?
O4 C20 H20C 109.5 . . ?
H20A C20 H20B 109.5 . . ?
H20A C20 H20C 109.5 . . ?
H20B C20 H20C 109.5 . . ?
C18 C21 C22 111.9(5) . . ?
C23 C21 C18 109.7(4) . . ?
C23 C21 C22 107.3(5) . . ?
C23 C21 C24 110.6(5) . . ?
C24 C21 C18 110.0(4) . . ?
C24 C21 C22 107.4(5) . . ?
C21 C22 H22A 109.5 . . ?
C21 C22 H22B 109.5 . . ?
C21 C22 H22C 109.5 . . ?
H22A C22 H22B 109.5 . . ?
H22A C22 H22C 109.5 . . ?
H22B C22 H22C 109.5 . . ?
C21 C23 H23A 109.5 . . ?
C21 C23 H23B 109.5 . . ?
C21 C23 H23C 109.5 . . ?
H23A C23 H23B 109.5 . . ?
H23A C23 H23C 109.5 . . ?
H23B C23 H23C 109.5 . . ?
C21 C24 H24A 109.5 . . ?
C21 C24 H24B 109.5 . . ?
C21 C24 H24C 109.5 . . ?
H24A C24 H24B 109.5 . . ?
H24A C24 H24C 109.5 . . ?
H24B C24 H24C 109.5 . . ?
H26C C26 H26D 108.9 . . ?
H26A C26 H26B 108.8 . . ?
C25 C26 H26C 110.8 . . ?
C25 C26 H26D 110.8 . . ?
C25 C26 C27 104.6(8) . . ?
C27 C26 H26C 110.8 . . ?
C27 C26 H26D 110.8 . . ?
C33 C26 H26A 110.7 . . ?
C33 C26 H26B 110.7 . . ?
C34 C26 H26A 110.7 . . ?
C34 C26 H26B 110.7 . . ?
C34 C26 C33 105.3(8) . . ?
H29C C29 H29D 108.1 . . ?
H29A C29 H29B 109.0 . . ?
C30 C29 H29C 109.5 . . ?
C30 C29 H29D 109.5 . . ?
C30 C29 C31 110.8(10) . . ?
C31 C29 H29C 109.5 . . ?
C31 C29 H29D 109.5 . . ?
C32 C29 H29A 111.0 . . ?
C32 C29 H29B 111.0 . . ?
C28 C29 H29A 111.0 . . ?
C28 C29 H29B 111.0 . . ?
C28 C29 C32 103.6(10) . . ?
N1 C25 C26 110.8(7) . . ?
N1 C25 H25 111.6 . . ?
C26 C25 H25 111.6 . . ?
C30 C25 N1 102.7(8) . . ?
C30 C25 C26 108.3(8) . . ?
C30 C25 H25 111.6 . . ?
N2 C30 C29 115.1(7) . . ?
N2 C30 H30 109.7 . . ?
C29 C30 H30 109.7 . . ?
C25 C30 N2 103.1(8) . . ?
C25 C30 C29 109.2(8) . . ?
C25 C30 H30 109.7 . . ?
C26 C27 H27A 109.5 . . ?
C26 C27 H27B 109.5 . . ?
H27A C27 H27B 108.1 . . ?
C31 C27 C26 110.8(14) . . ?
C31 C27 H27A 109.5 . . ?
C31 C27 H27B 109.5 . . ?
C29 C31 H31A 109.7 . . ?
C29 C31 H31B 109.7 . . ?
C27 C31 C29 109.9(13) . . ?
C27 C31 H31A 109.7 . . ?
C27 C31 H31B 109.7 . . ?
H31A C31 H31B 108.2 . . ?
N2 C32 C29 110.7(8) . . ?
N2 C32 H32 111.1 . . ?
C29 C32 H32 111.1 . . ?
C33 C32 N2 102.6(10) . . ?
C33 C32 C29 109.9(10) . . ?
C33 C32 H32 111.1 . . ?
N1 C33 C26 112.7(7) . . ?
N1 C33 H33 111.8 . . ?
C26 C33 H33 111.8 . . ?
C32 C33 N1 101.6(9) . . ?
C32 C33 C26 106.6(9) . . ?
C32 C33 H33 111.8 . . ?
C29 C28 H28A 109.7 . . ?
C29 C28 H28B 109.7 . . ?
H28A C28 H28B 108.2 . . ?
C34 C28 C29 110.0(16) . . ?
C34 C28 H28A 109.7 . . ?
C34 C28 H28B 109.7 . . ?
C26 C34 H34A 111.4 . . ?
C26 C34 H34B 111.4 . . ?
C28 C34 C26 102.1(15) . . ?
C28 C34 H34A 111.4 . . ?
C28 C34 H34B 111.4 . . ?
H34A C34 H34B 109.2 . . ?
N7 C35 C36 178.6(11) . . ?
C35 C36 H36A 109.5 . . ?
C35 C36 H36B 109.5 . . ?
C35 C36 H36C 109.5 . . ?
H36A C36 H36B 109.5 . . ?
H36A C36 H36C 109.5 . . ?
H36B C36 H36C 109.5 . . ?

loop_
_geom_bond_atom_site_label_1
_geom_bond_atom_site_label_2
_geom_bond_distance
_geom_bond_site_symmetry_2
_geom_bond_publ_flag
Cr1 O1 1.910(3) . ?
Cr1 O2 1.908(3) . ?
Cr1 N1 2.008(4) . ?
Cr1 N2 2.010(4) . ?
Cr1 N3 1.547(4) . ?
O1 C3 1.318(6) . ?
O2 C19 1.314(6) . ?
O3 C6 1.374(6) . ?
O3 C8 1.421(8) . ?
O4 C16 1.363(6) . ?
O4 C20 1.414(7) . ?
N1 C13 1.289(6) . ?
N1 C25 1.555(10) . ?
N1 C33 1.499(10) . ?
N2 C1 1.286(6) . ?
N2 C30 1.507(10) . ?
N2 C32 1.514(12) . ?
C1 H1 0.9300 . ?
C1 C2 1.435(7) . ?
C2 C3 1.406(7) . ?
C2 C7 1.415(7) . ?
C3 C4 1.420(7) . ?
C4 C5 1.375(7) . ?
C4 C9 1.538(7) . ?
C5 H5 0.9300 . ?
C5 C6 1.401(8) . ?
C6 C7 1.355(7) . ?
C7 H7 0.9300 . ?
C8 H8A 0.9600 . ?
C8 H8B 0.9600 . ?
C8 H8C 0.9600 . ?
C9 C10 1.532(8) . ?
C9 C11 1.525(9) . ?
C9 C12 1.533(9) . ?
C10 H10A 0.9600 . ?
C10 H10B 0.9600 . ?
C10 H10C 0.9600 . ?
C11 H11A 0.9600 . ?
C11 H11B 0.9600 . ?
C11 H11C 0.9600 . ?
C12 H12A 0.9600 . ?
C12 H12B 0.9600 . ?
C12 H12C 0.9600 . ?
C13 H13 0.9300 . ?
C13 C14 1.426(7) . ?
C14 C15 1.407(7) . ?
C14 C19 1.427(7) . ?
C15 H15 0.9300 . ?
C15 C16 1.358(7) . ?
C16 C17 1.425(7) . ?
C17 H17 0.9300 . ?
C17 C18 1.364(7) . ?
C18 C19 1.430(6) . ?
C18 C21 1.540(7) . ?
C20 H20A 0.9600 . ?
C20 H20B 0.9600 . ?
C20 H20C 0.9600 . ?
C21 C22 1.549(7) . ?
C21 C23 1.526(8) . ?
C21 C24 1.526(8) . ?
C22 H22A 0.9600 . ?
C22 H22B 0.9600 . ?
C22 H22C 0.9600 . ?
C23 H23A 0.9600 . ?
C23 H23B 0.9600 . ?
C23 H23C 0.9600 . ?
C24 H24A 0.9600 . ?
C24 H24B 0.9600 . ?
C24 H24C 0.9600 . ?
C26 H26C 0.9700 . ?
C26 H26D 0.9700 . ?
C26 H26A 0.9700 . ?
C26 H26B 0.9700 . ?
C26 C25 1.562(11) . ?
C26 C27 1.583(14) . ?
C26 C33 1.582(11) . ?
C26 C34 1.570(16) . ?
C29 H29C 0.9700 . ?
C29 H29D 0.9700 . ?
C29 H29A 0.9700 . ?
C29 H29B 0.9700 . ?
C29 C30 1.516(11) . ?
C29 C31 1.53(2) . ?
C29 C32 1.587(13) . ?
C29 C28 1.56(2) . ?
C25 H25 0.9800 . ?
C25 C30 1.501(17) . ?
C30 H30 0.9800 . ?
C27 H27A 0.9700 . ?
C27 H27B 0.9700 . ?
C27 C31 1.53(2) . ?
C31 H31A 0.9700 . ?
C31 H31B 0.9700 . ?
C32 H32 0.9800 . ?
C32 C33 1.48(2) . ?
C33 H33 0.9800 . ?
C28 H28A 0.9700 . ?
C28 H28B 0.9700 . ?
C28 C34 1.53(3) . ?
C34 H34A 0.9700 . ?
C34 H34B 0.9700 . ?
N7 C35 1.082(11) . ?
C35 C36 1.436(12) . ?
C36 H36A 0.9600 . ?
C36 H36B 0.9600 . ?
C36 H36C 0.9600 . ?

loop_
_geom_torsion_atom_site_label_1
_geom_torsion_atom_site_label_2
_geom_torsion_atom_site_label_3
_geom_torsion_atom_site_label_4
_geom_torsion
_geom_torsion_site_symmetry_1
_geom_torsion_site_symmetry_2
_geom_torsion_site_symmetry_3
_geom_torsion_site_symmetry_4
_geom_torsion_publ_flag
Cr1 O1 C3 C2 26.7(6) . . . . ?
Cr1 O1 C3 C4 -154.8(3) . . . . ?
Cr1 O2 C19 C14 -22.8(7) . . . . ?
Cr1 O2 C19 C18 159.3(3) . . . . ?
Cr1 N1 C13 C14 0.4(8) . . . . ?
Cr1 N1 C25 C26 151.7(6) . . . . ?
Cr1 N1 C25 C30 36.3(9) . . . . ?
Cr1 N1 C33 C26 -171.0(6) . . . . ?
Cr1 N1 C33 C32 -57.3(10) . . . . ?
Cr1 N2 C1 C2 -5.6(8) . . . . ?
Cr1 N2 C30 C29 171.6(6) . . . . ?
Cr1 N2 C30 C25 52.8(9) . . . . ?
Cr1 N2 C32 C29 -155.6(7) . . . . ?
Cr1 N2 C32 C33 -38.5(11) . . . . ?
O1 C3 C4 C5 178.6(5) . . . . ?
O1 C3 C4 C9 -1.9(7) . . . . ?
O3 C6 C7 C2 176.3(5) . . . . ?
O4 C16 C17 C18 -177.4(5) . . . . ?
N1 C13 C14 C15 -172.4(5) . . . . ?
N1 C13 C14 C19 10.5(8) . . . . ?
N1 C25 C30 N2 -53.4(9) . . . . ?
N1 C25 C30 C29 -176.3(6) . . . . ?
N2 C1 C2 C3 -11.8(8) . . . . ?
N2 C1 C2 C7 170.1(5) . . . . ?
N2 C32 C33 N1 58.9(11) . . . . ?
N2 C32 C33 C26 177.0(7) . . . . ?
C1 N2 C30 C29 -26.2(11) . . . . ?
C1 N2 C30 C25 -145.0(7) . . . . ?
C1 N2 C32 C29 36.4(13) . . . . ?
C1 N2 C32 C33 153.5(7) . . . . ?
C1 C2 C3 O1 1.8(7) . . . . ?
C1 C2 C3 C4 -176.8(4) . . . . ?
C1 C2 C7 C6 179.3(5) . . . . ?
C2 C3 C4 C5 -2.8(7) . . . . ?
C2 C3 C4 C9 176.7(5) . . . . ?
C3 C2 C7 C6 1.2(7) . . . . ?
C3 C4 C5 C6 2.2(8) . . . . ?
C3 C4 C9 C10 177.7(5) . . . . ?
C3 C4 C9 C11 58.5(7) . . . . ?
C3 C4 C9 C12 -62.9(7) . . . . ?
C4 C5 C6 O3 -178.2(5) . . . . ?
C4 C5 C6 C7 0.2(8) . . . . ?
C5 C4 C9 C10 -2.7(8) . . . . ?
C5 C4 C9 C11 -122.0(6) . . . . ?
C5 C4 C9 C12 116.7(6) . . . . ?
C5 C6 C7 C2 -1.9(8) . . . . ?
C7 C2 C3 O1 179.8(4) . . . . ?
C7 C2 C3 C4 1.2(7) . . . . ?
C8 O3 C6 C5 -174.0(5) . . . . ?
C8 O3 C6 C7 7.7(8) . . . . ?
C9 C4 C5 C6 -177.3(5) . . . . ?
C13 N1 C25 C26 -46.1(10) . . . . ?
C13 N1 C25 C30 -161.4(7) . . . . ?
C13 N1 C33 C26 24.0(12) . . . . ?
C13 N1 C33 C32 137.7(8) . . . . ?
C13 C14 C15 C16 -177.5(5) . . . . ?
C13 C14 C19 O2 0.3(7) . . . . ?
C13 C14 C19 C18 178.2(4) . . . . ?
C14 C15 C16 O4 178.2(5) . . . . ?
C14 C15 C16 C17 -1.3(7) . . . . ?
C15 C14 C19 O2 -176.8(4) . . . . ?
C15 C14 C19 C18 1.2(7) . . . . ?
C15 C16 C17 C18 2.1(8) . . . . ?
C16 C17 C18 C19 -1.3(7) . . . . ?
C16 C17 C18 C21 180.0(5) . . . . ?
C17 C18 C19 O2 177.6(4) . . . . ?
C17 C18 C19 C14 -0.4(7) . . . . ?
C17 C18 C21 C22 0.3(7) . . . . ?
C17 C18 C21 C23 -118.7(5) . . . . ?
C17 C18 C21 C24 119.5(5) . . . . ?
C19 C14 C15 C16 -0.3(7) . . . . ?
C19 C18 C21 C22 -178.5(4) . . . . ?
C19 C18 C21 C23 62.6(6) . . . . ?
C19 C18 C21 C24 -59.2(6) . . . . ?
C20 O4 C16 C15 0.4(8) . . . . ?
C20 O4 C16 C17 179.9(5) . . . . ?
C21 C18 C19 O2 -3.7(7) . . . . ?
C21 C18 C19 C14 178.3(4) . . . . ?
C26 C25 C30 N2 -170.6(7) . . . . ?
C26 C25 C30 C29 66.6(11) . . . . ?
C26 C27 C31 C29 -57(2) . . . . ?
C29 C32 C33 N1 176.6(7) . . . . ?
C29 C32 C33 C26 -65.3(12) . . . . ?
C29 C28 C34 C26 71.2(18) . . . . ?
C25 N1 C13 C14 -159.6(7) . . . . ?
C25 C26 C27 C31 61.2(19) . . . . ?
C30 N2 C1 C2 -165.3(7) . . . . ?
C30 C29 C31 C27 56(2) . . . . ?
C27 C26 C25 N1 -177.0(9) . . . . ?
C27 C26 C25 C30 -65.2(13) . . . . ?
C31 C29 C30 N2 -176.0(9) . . . . ?
C31 C29 C30 C25 -60.7(14) . . . . ?
C32 N2 C1 C2 160.8(8) . . . . ?
C32 C29 C28 C34 -65.6(19) . . . . ?
C33 N1 C13 C14 162.8(7) . . . . ?
C33 C26 C34 C28 -69.6(16) . . . . ?
C28 C29 C32 N2 174.2(12) . . . . ?
C28 C29 C32 C33 61.7(16) . . . . ?
C34 C26 C33 N1 179.7(9) . . . . ?
C34 C26 C33 C32 69.2(14) . . . . ?
